data_7219053
loop_
_publ_author_name
'Zhang, Jian-Jun'
'Qi, Xiao-Xia'
'Ren, Ning'
'Xu, Su-Ling'
'Zong, Guang-Cai'
'Gao, Jie'
'geng, lina'
'Wang, Shu-Ping'
'Shi, Shikao'

_publ_section_title
;
 Lanthanide Complexes with 3, 4, 5-Triethoxybenzoic acid and
 1,10-phenanthroline: Synthesis, Crystal structures, Thermal decomposition
 mechanism and Phase transformation kinetics
;
_journal_name_full 'RSC Adv.'
_journal_paper_doi 10.1039/C4RA12063A
_journal_year 2014
_chemical_formula_sum 'C102 H118 La2 N4 O30'
_chemical_formula_weight 2157.82
_chemical_name_systematic
; 
 ? 
;
_space_group_IT_number 2
_symmetry_cell_setting triclinic
_symmetry_space_group_name_Hall '-P 1'
_symmetry_space_group_name_H-M 'P -1'
_atom_sites_solution_hydrogens geom
_atom_sites_solution_primary direct
_atom_sites_solution_secondary difmap
_audit_creation_method SHELXL-97
_audit_update_record
;
2014-09-15 deposited with the CCDC.
2014-12-09 downloaded from the CCDC.
;
_cell_angle_alpha 84.356(7)
_cell_angle_beta 73.226(9)
_cell_angle_gamma 89.335(7)
_cell_formula_units_Z 1
_cell_length_a 13.0256(13)
_cell_length_b 14.4709(12)
_cell_length_c 15.0513(15)
_cell_measurement_reflns_used 2090
_cell_measurement_temperature 298(2)
_cell_measurement_theta_max 67.3100
_cell_measurement_theta_min 4.6960
_cell_volume 2702.7(5)
_computing_cell_refinement 'Bruker FRAMBO'
_computing_data_collection 'Bruker FRAMBO'
_computing_data_reduction 'Bruker SAINT'
_computing_molecular_graphics 'Bruker SHELXTL'
_computing_publication_material 'Bruker SHELXTL'
_computing_structure_refinement 'SHELXL-97 (Sheldrick, 1997)'
_computing_structure_solution 'SHELXS-97 (Sheldrick, 1990)'
_diffrn_ambient_temperature 298(2)
_diffrn_measured_fraction_theta_full 0.997
_diffrn_measured_fraction_theta_max 0.997
_diffrn_measurement_device_type 'CCD area detector'
_diffrn_measurement_method 'phi and omega scans'
_diffrn_radiation_monochromator graphite
_diffrn_radiation_source 'fine-focus sealed tube'
_diffrn_radiation_type CuK\a
_diffrn_radiation_wavelength 1.54178
_diffrn_reflns_av_R_equivalents 0.0890
_diffrn_reflns_av_sigmaI/netI 0.1396
_diffrn_reflns_limit_h_max 15
_diffrn_reflns_limit_h_min -15
_diffrn_reflns_limit_k_max 9
_diffrn_reflns_limit_k_min -17
_diffrn_reflns_limit_l_max 17
_diffrn_reflns_limit_l_min -17
_diffrn_reflns_number 17460
_diffrn_reflns_theta_full 66.05
_diffrn_reflns_theta_max 66.05
_diffrn_reflns_theta_min 3.07
_exptl_absorpt_coefficient_mu 6.647
_exptl_absorpt_correction_T_max 0.4160
_exptl_absorpt_correction_T_min 0.3648
_exptl_absorpt_correction_type multi-scan
_exptl_absorpt_process_details sadabs
_exptl_crystal_density_diffrn 1.326
_exptl_crystal_density_method 'not measured'
_exptl_crystal_F_000 1112
_exptl_crystal_size_max 0.19
_exptl_crystal_size_mid 0.17
_exptl_crystal_size_min 0.16
_platon_squeeze_details
;
;
_refine_diff_density_max 1.433
_refine_diff_density_min -1.091
_refine_diff_density_rms 0.148
_refine_ls_extinction_coef 0.00061(17)
_refine_ls_extinction_expression Fc^*^=kFc[1+0.001xFc^2^\l^3^/sin(2\q)]^-1/4^
_refine_ls_extinction_method SHELXL
_refine_ls_goodness_of_fit_ref 1.039
_refine_ls_hydrogen_treatment mixed
_refine_ls_matrix_type full
_refine_ls_number_parameters 632
_refine_ls_number_reflns 9395
_refine_ls_number_restraints 1
_refine_ls_restrained_S_all 1.039
_refine_ls_R_factor_all 0.1797
_refine_ls_R_factor_gt 0.1273
_refine_ls_shift/su_max 0.001
_refine_ls_shift/su_mean 0.000
_refine_ls_structure_factor_coef Fsqd
_refine_ls_weighting_details 'calc w=1/[\s^2^(Fo^2^)+(0.1960P)^2^+0.0000P] where P=(Fo^2^+2Fc^2^)/3'
_refine_ls_weighting_scheme calc
_refine_ls_wR_factor_gt 0.3180
_refine_ls_wR_factor_ref 0.3739
_reflns_number_gt 4431
_reflns_number_total 9395
_reflns_threshold_expression >2sigma(I)
_cod_data_source_file c4ra12063a2.cif
_cod_data_source_block 140127a
_cod_depositor_comments
;
The following automatic conversions were performed:

'_symmetry_cell_setting' value 'Triclinic' changed to 'triclinic'
according to
/usr/data/users/saulius/crontab/automatic-downloads/rss-feeds/RSC/lib/dictionaries/cif_core.dic
dictionary named 'cif_core.dic' version 2.4.2 from 2011-04-26.

Automatic conversion script
Id: cif_fix_values 2935 2014-11-11 08:27:57Z andrius 
;
_cod_original_cell_volume 2702.8(4)
_cod_original_sg_symbol_H-M P-1
_cod_database_code 7219053

loop_
_symmetry_equiv_pos_as_xyz
'x, y, z'
'-x, -y, -z'

loop_
_atom_site_label
_atom_site_type_symbol
_atom_site_fract_x
_atom_site_fract_y
_atom_site_fract_z
_atom_site_U_iso_or_equiv
_atom_site_adp_type
_atom_site_occupancy
_atom_site_symmetry_multiplicity
_atom_site_calc_flag
_atom_site_refinement_flags
La1 La 0.63450(4) 0.42081(4) 0.47255(4) 0.08357(18) Uani 1 1 d .
N1 N 0.8081(6) 0.5238(7) 0.4773(7) 0.102(3) Uani 1 1 d .
N2 N 0.8220(7) 0.4119(7) 0.3364(7) 0.114(3) Uani 1 1 d .
O1 O 0.4520(5) 0.4616(5) 0.4222(5) 0.095(2) Uani 1 1 d .
O2 O 0.5720(6) 0.3720(6) 0.3387(6) 0.116(3) Uani 1 1 d .
O3 O 0.3409(8) 0.6408(9) 0.1474(7) 0.155(4) Uani 1 1 d .
O4 O 0.2940(7) 0.4981(9) 0.0604(6) 0.156(4) Uani 1 1 d .
O5 O 0.3465(9) 0.3195(10) 0.1029(8) 0.176(5) Uani 1 1 d .
O6 O 0.4883(6) 0.3449(6) 0.5960(6) 0.122(3) Uani 1 1 d .
O7 O 0.3437(6) 0.4341(6) 0.6358(6) 0.118(3) Uani 1 1 d .
O8 O 0.0828(10) 0.2312(10) 0.8936(10) 0.202(6) Uani 1 1 d .
O9 O 0.1813(11) 0.0604(10) 0.9018(11) 0.226(7) Uani 1 1 d .
O10 O 0.3865(11) 0.0352(10) 0.7836(11) 0.223(7) Uani 1 1 d .
O11 O 0.7380(6) 0.3206(5) 0.5654(6) 0.111(2) Uani 1 1 d .
O12 O 0.6732(6) 0.2467(5) 0.4728(7) 0.122(3) Uani 1 1 d .
O13 O 0.9142(8) 0.0668(7) 0.7292(9) 0.178(4) Uani 1 1 d .
O14 O 0.8521(9) -0.0965(8) 0.6789(11) 0.193(5) Uani 1 1 d .
O15 O 0.7265(9) -0.0953(7) 0.5594(10) 0.185(5) Uani 1 1 d .
C1 C 0.4948(9) 0.4258(10) 0.3474(8) 0.113(4) Uani 1 1 d .
C2 C 0.4423(10) 0.4424(11) 0.2705(9) 0.126(5) Uani 1 1 d .
C3 C 0.4160(10) 0.5322(12) 0.2456(9) 0.131(5) Uani 1 1 d .
H3 H 0.4304 0.5807 0.2766 0.157 Uiso 1 1 calc R
C4 C 0.3686(11) 0.5498(14) 0.1754(10) 0.146(6) Uani 1 1 d .
C5 C 0.3467(12) 0.4786(15) 0.1301(11) 0.152(6) Uani 1 1 d .
C6 C 0.3717(12) 0.3892(14) 0.1542(11) 0.150(6) Uani 1 1 d .
C7 C 0.4204(11) 0.3696(13) 0.2235(10) 0.140(5) Uani 1 1 d .
H7 H 0.4386 0.3090 0.2389 0.169 Uiso 1 1 calc R
C8 C 0.3842(13) 0.7186(13) 0.1764(12) 0.163(7) Uani 1 1 d .
H8A H 0.4620 0.7170 0.1564 0.195 Uiso 1 1 calc R
H8B H 0.3605 0.7167 0.2438 0.195 Uiso 1 1 calc R
C9 C 0.3462(16) 0.8082(16) 0.1330(15) 0.218(10) Uani 1 1 d .
H9A H 0.3971 0.8575 0.1270 0.327 Uiso 1 1 calc R
H9B H 0.2776 0.8245 0.1724 0.327 Uiso 1 1 calc R
H9C H 0.3400 0.7986 0.0726 0.327 Uiso 1 1 calc R
C10 C 0.3555(13) 0.5060(15) -0.0353(11) 0.169(7) Uani 1 1 d .
H10A H 0.4116 0.4602 -0.0449 0.203 Uiso 1 1 calc R
H10B H 0.3892 0.5672 -0.0526 0.203 Uiso 1 1 calc R
C11 C 0.2833(14) 0.4911(17) -0.0961(12) 0.201(9) Uani 1 1 d .
H11A H 0.2291 0.5376 -0.0876 0.302 Uiso 1 1 calc R
H11B H 0.2499 0.4306 -0.0786 0.302 Uiso 1 1 calc R
H11C H 0.3253 0.4956 -0.1603 0.302 Uiso 1 1 calc R
C12 C 0.3653(16) 0.2244(15) 0.1278(13) 0.185(4) Uani 1 1 d U
H12A H 0.3289 0.2081 0.1933 0.222 Uiso 1 1 calc R
H12B H 0.4416 0.2156 0.1183 0.222 Uiso 1 1 calc R
C13 C 0.325(2) 0.1602(18) 0.0691(17) 0.250(10) Uani 1 1 d U
H13A H 0.3781 0.1576 0.0100 0.375 Uiso 1 1 calc R
H13B H 0.2596 0.1838 0.0593 0.375 Uiso 1 1 calc R
H13C H 0.3121 0.0989 0.1014 0.375 Uiso 1 1 calc R
C14 C 0.3951(10) 0.3627(11) 0.6477(10) 0.136(5) Uani 1 1 d .
C15 C 0.3411(12) 0.2816(12) 0.7138(12) 0.164(6) Uani 1 1 d .
C16 C 0.2394(13) 0.2938(13) 0.7719(12) 0.171(7) Uani 1 1 d .
H16 H 0.2060 0.3508 0.7695 0.206 Uiso 1 1 calc R
C17 C 0.1881(16) 0.2202(15) 0.8338(16) 0.192(9) Uani 1 1 d .
C18 C 0.2364(17) 0.1355(16) 0.8380(17) 0.206(10) Uani 1 1 d .
C19 C 0.3375(17) 0.1235(15) 0.7798(16) 0.201(9) Uani 1 1 d .
C20 C 0.3903(14) 0.1969(13) 0.7187(14) 0.182(8) Uani 1 1 d .
H20 H 0.4595 0.1893 0.6805 0.219 Uiso 1 1 calc R
C21 C 0.0230(15) 0.3145(16) 0.8883(15) 0.197(9) Uani 1 1 d .
H21A H 0.0254 0.3327 0.8240 0.237 Uiso 1 1 calc R
H21B H 0.0548 0.3644 0.9107 0.237 Uiso 1 1 calc R
C22 C -0.0937(15) 0.2979(17) 0.9477(15) 0.213(11) Uani 1 1 d .
H22A H -0.1208 0.3534 0.9756 0.320 Uiso 1 1 calc R
H22B H -0.0971 0.2482 0.9958 0.320 Uiso 1 1 calc R
H22C H -0.1363 0.2815 0.9089 0.320 Uiso 1 1 calc R
C23 C 0.2240(19) -0.0210(17) 0.9374(19) 0.237(12) Uani 1 1 d .
H23A H 0.2815 -0.0036 0.9617 0.284 Uiso 1 1 calc R
H23B H 0.2540 -0.0593 0.8870 0.284 Uiso 1 1 calc R
C24 C 0.139(2) -0.078(2) 1.015(2) 0.318(19) Uani 1 1 d .
H24A H 0.1719 -0.1299 1.0391 0.478 Uiso 1 1 calc R
H24B H 0.0846 -0.0990 0.9896 0.478 Uiso 1 1 calc R
H24C H 0.1072 -0.0392 1.0636 0.478 Uiso 1 1 calc R
C25 C 0.4989(17) 0.0310(16) 0.7729(18) 0.219(11) Uani 1 1 d .
H25A H 0.5241 0.0893 0.7865 0.263 Uiso 1 1 calc R
H25B H 0.5370 0.0213 0.7089 0.263 Uiso 1 1 calc R
C26 C 0.522(2) -0.049(2) 0.839(2) 0.286(17) Uani 1 1 d .
H26A H 0.4580 -0.0845 0.8685 0.429 Uiso 1 1 calc R
H26B H 0.5480 -0.0236 0.8855 0.429 Uiso 1 1 calc R
H26C H 0.5762 -0.0877 0.8040 0.429 Uiso 1 1 calc R
C27 C 0.7183(10) 0.2462(10) 0.5359(12) 0.131(5) Uani 1 1 d .
C28 C 0.7539(11) 0.1553(10) 0.5737(13) 0.148(6) Uani 1 1 d .
C29 C 0.8171(11) 0.1556(10) 0.6332(12) 0.149(5) Uani 1 1 d .
H29 H 0.8375 0.2111 0.6500 0.179 Uiso 1 1 calc R
C30 C 0.8493(13) 0.0715(11) 0.6673(15) 0.169(7) Uani 1 1 d .
C31 C 0.8192(13) -0.0105(11) 0.6423(15) 0.172(7) Uani 1 1 d .
C32 C 0.7552(14) -0.0089(11) 0.5837(15) 0.171(7) Uani 1 1 d .
C33 C 0.7219(12) 0.0736(10) 0.5479(14) 0.160(6) Uani 1 1 d .
H33 H 0.6795 0.0743 0.5076 0.192 Uiso 1 1 calc R
C34 C 0.9858(13) 0.1416(12) 0.7278(15) 0.178(7) Uani 1 1 d .
H34A H 1.0099 0.1331 0.7833 0.213 Uiso 1 1 calc R
H34B H 0.9477 0.1996 0.7289 0.213 Uiso 1 1 calc R
C35 C 1.0825(18) 0.1471(16) 0.6420(18) 0.228(11) Uani 1 1 d .
H35A H 1.1299 0.0971 0.6482 0.342 Uiso 1 1 calc R
H35B H 1.1196 0.2053 0.6359 0.342 Uiso 1 1 calc R
H35C H 1.0593 0.1422 0.5876 0.342 Uiso 1 1 calc R
C36 C 0.9581(16) -0.1167(13) 0.6229(17) 0.199(9) Uani 1 1 d .
H36A H 1.0034 -0.0616 0.6118 0.238 Uiso 1 1 calc R
H36B H 0.9545 -0.1334 0.5630 0.238 Uiso 1 1 calc R
C38 C 0.6485(15) -0.0996(11) 0.5100(17) 0.190(8) Uani 1 1 d .
H38A H 0.6790 -0.0763 0.4451 0.227 Uiso 1 1 calc R
H38B H 0.5872 -0.0622 0.5370 0.227 Uiso 1 1 calc R
C39 C 0.6141(18) -0.2024(13) 0.518(2) 0.233(12) Uani 1 1 d .
H39A H 0.6763 -0.2392 0.4960 0.349 Uiso 1 1 calc R
H39B H 0.5659 -0.2089 0.4814 0.349 Uiso 1 1 calc R
H39C H 0.5788 -0.2230 0.5823 0.349 Uiso 1 1 calc R
C40 C 0.8042(9) 0.5762(8) 0.5461(9) 0.106(4) Uani 1 1 d .
H40 H 0.7415 0.5747 0.5953 0.127 Uiso 1 1 calc R
C41 C 0.8873(10) 0.6320(10) 0.5483(10) 0.120(4) Uani 1 1 d .
H41 H 0.8798 0.6674 0.5981 0.145 Uiso 1 1 calc R
C42 C 0.9794(9) 0.6359(9) 0.4792(9) 0.115(4) Uani 1 1 d .
H42 H 1.0362 0.6738 0.4802 0.138 Uiso 1 1 calc R
C43 C 0.9881(9) 0.5823(9) 0.4067(9) 0.112(4) Uani 1 1 d .
C44 C 0.8990(8) 0.5292(9) 0.4083(9) 0.107(4) Uani 1 1 d .
C45 C 0.9075(9) 0.4696(10) 0.3334(9) 0.111(4) Uani 1 1 d .
C46 C 1.0049(10) 0.4769(11) 0.2574(10) 0.124(5) Uani 1 1 d .
C47 C 1.0072(11) 0.4125(11) 0.1895(10) 0.131(5) Uani 1 1 d .
H47 H 1.0693 0.4089 0.1405 0.158 Uiso 1 1 calc R
C48 C 0.9245(11) 0.3587(11) 0.1944(11) 0.138(5) Uani 1 1 d .
H48 H 0.9291 0.3224 0.1458 0.166 Uiso 1 1 calc R
C49 C 0.8280(10) 0.3529(10) 0.2703(9) 0.121(4) Uani 1 1 d .
H49 H 0.7727 0.3113 0.2742 0.146 Uiso 1 1 calc R
C50 C 1.0840(10) 0.5839(10) 0.3289(10) 0.120(4) Uani 1 1 d .
H50 H 1.1422 0.6211 0.3275 0.144 Uiso 1 1 calc R
C51 C 1.0895(10) 0.5338(11) 0.2608(11) 0.126(5) Uani 1 1 d .
H51 H 1.1526 0.5358 0.2120 0.152 Uiso 1 1 calc R
C37 C 1.0077(19) -0.1958(16) 0.670(2) 0.261(14) Uani 1 1 d .
H37A H 1.0341 -0.1727 0.7171 0.391 Uiso 1 1 calc R
H37B H 1.0658 -0.2211 0.6244 0.391 Uiso 1 1 calc R
H37C H 0.9543 -0.2434 0.6983 0.391 Uiso 1 1 calc R

loop_
_atom_site_aniso_label
_atom_site_aniso_U_11
_atom_site_aniso_U_22
_atom_site_aniso_U_33
_atom_site_aniso_U_23
_atom_site_aniso_U_13
_atom_site_aniso_U_12
La1 0.0683(3) 0.0827(3) 0.0986(4) -0.0071(3) -0.0234(2) 0.0115(3)
N1 0.078(4) 0.113(6) 0.110(6) 0.002(5) -0.024(4) 0.005(5)
N2 0.094(5) 0.128(7) 0.121(7) -0.017(6) -0.033(5) 0.019(5)
O1 0.069(3) 0.119(5) 0.099(4) -0.011(4) -0.028(3) 0.010(3)
O2 0.091(4) 0.135(6) 0.125(5) -0.033(5) -0.031(4) 0.035(4)
O3 0.123(6) 0.228(11) 0.110(6) 0.003(7) -0.034(5) 0.035(7)
O4 0.120(6) 0.247(12) 0.107(6) -0.017(7) -0.041(5) 0.018(7)
O5 0.155(8) 0.244(12) 0.134(7) -0.032(8) -0.046(6) 0.004(9)
O6 0.095(4) 0.114(5) 0.151(7) 0.022(5) -0.035(4) 0.011(4)
O7 0.090(4) 0.132(6) 0.128(5) 0.029(5) -0.037(4) 0.010(4)
O8 0.149(9) 0.222(12) 0.203(11) 0.078(10) -0.031(8) -0.011(9)
O9 0.181(11) 0.213(12) 0.242(14) 0.087(11) -0.029(10) 0.005(10)
O10 0.180(11) 0.201(11) 0.247(14) 0.091(10) -0.035(10) 0.013(9)
O11 0.097(4) 0.086(4) 0.159(6) -0.001(4) -0.054(4) 0.010(4)
O12 0.099(4) 0.103(5) 0.175(7) -0.019(5) -0.058(5) 0.021(4)
O13 0.159(7) 0.127(7) 0.268(11) 0.020(7) -0.108(7) 0.021(6)
O14 0.172(8) 0.134(8) 0.289(13) 0.013(8) -0.104(9) 0.015(7)
O15 0.170(8) 0.112(7) 0.291(13) 0.002(8) -0.103(8) 0.004(6)
C1 0.089(6) 0.153(10) 0.107(7) -0.030(7) -0.039(5) 0.018(7)
C2 0.096(7) 0.183(12) 0.104(8) -0.033(8) -0.033(6) 0.016(8)
C3 0.100(7) 0.191(13) 0.106(8) -0.017(9) -0.039(6) 0.026(8)
C4 0.109(9) 0.213(16) 0.113(10) -0.015(11) -0.028(8) 0.020(10)
C5 0.116(9) 0.229(18) 0.112(9) -0.019(11) -0.036(8) 0.018(11)
C6 0.126(10) 0.216(16) 0.114(10) -0.040(11) -0.037(8) 0.008(11)
C7 0.113(8) 0.198(15) 0.116(9) -0.027(10) -0.039(7) 0.014(10)
C8 0.132(11) 0.220(18) 0.125(11) 0.016(12) -0.032(9) 0.023(12)
C9 0.180(15) 0.26(2) 0.186(17) 0.059(16) -0.032(13) 0.057(16)
C10 0.134(11) 0.25(2) 0.121(11) -0.015(12) -0.028(9) 0.018(12)
C11 0.162(12) 0.32(3) 0.136(11) -0.022(15) -0.072(10) 0.024(16)
C12 0.168(7) 0.245(7) 0.144(7) -0.035(5) -0.043(7) 0.005(10)
C13 0.24(2) 0.30(2) 0.222(18) -0.077(13) -0.064(16) -0.036(18)
C14 0.103(7) 0.148(11) 0.154(10) 0.049(9) -0.053(7) 0.003(8)
C15 0.120(10) 0.166(12) 0.184(13) 0.073(11) -0.039(9) 0.002(10)
C16 0.131(11) 0.177(14) 0.186(14) 0.069(12) -0.043(10) 0.002(11)
C17 0.146(13) 0.197(17) 0.204(17) 0.075(14) -0.036(12) 0.002(13)
C18 0.160(15) 0.201(18) 0.22(2) 0.079(16) -0.031(14) -0.001(14)
C19 0.157(15) 0.194(17) 0.220(19) 0.079(15) -0.034(14) 0.007(14)
C20 0.140(12) 0.177(14) 0.202(16) 0.075(13) -0.036(11) 0.007(12)
C21 0.149(14) 0.209(18) 0.204(18) 0.072(15) -0.034(13) -0.004(14)
C22 0.142(14) 0.28(3) 0.185(18) 0.056(18) -0.027(13) 0.009(16)
C23 0.195(19) 0.23(2) 0.25(2) 0.069(19) -0.033(18) 0.003(18)
C24 0.27(3) 0.31(4) 0.31(3) 0.09(3) -0.01(3) 0.01(3)
C25 0.181(18) 0.193(19) 0.25(2) 0.058(18) -0.041(18) 0.009(16)
C26 0.26(3) 0.25(3) 0.28(3) 0.07(3) 0.00(3) 0.02(2)
C27 0.108(7) 0.100(8) 0.196(13) -0.002(9) -0.067(8) 0.015(7)
C28 0.126(8) 0.099(8) 0.239(15) 0.001(9) -0.088(9) 0.016(7)
C29 0.130(8) 0.099(8) 0.238(15) 0.010(9) -0.092(9) 0.016(7)
C30 0.147(10) 0.118(11) 0.263(18) 0.011(12) -0.101(11) 0.006(9)
C31 0.153(11) 0.110(10) 0.273(18) 0.011(11) -0.104(12) 0.020(9)
C32 0.151(11) 0.111(10) 0.268(19) 0.009(12) -0.095(12) 0.010(9)
C33 0.137(9) 0.113(10) 0.247(16) 0.007(11) -0.091(10) 0.014(9)
C34 0.156(11) 0.133(12) 0.266(19) 0.008(13) -0.104(12) 0.002(10)
C35 0.22(2) 0.181(19) 0.30(3) 0.001(19) -0.10(2) 0.005(17)
C36 0.180(15) 0.132(13) 0.29(2) 0.011(14) -0.088(16) 0.021(12)
C38 0.174(14) 0.114(11) 0.29(2) -0.007(13) -0.094(15) -0.003(11)
C39 0.22(2) 0.124(13) 0.35(3) -0.013(17) -0.09(2) -0.016(14)
C40 0.081(6) 0.108(8) 0.125(9) -0.006(7) -0.025(6) -0.011(6)
C41 0.094(7) 0.128(9) 0.131(10) -0.006(8) -0.022(7) -0.012(7)
C42 0.086(6) 0.129(9) 0.125(9) 0.011(8) -0.030(6) -0.010(7)
C43 0.082(6) 0.123(9) 0.123(9) 0.007(7) -0.024(6) 0.003(6)
C44 0.078(6) 0.124(9) 0.115(8) 0.002(7) -0.027(6) 0.010(6)
C45 0.080(6) 0.131(9) 0.115(8) -0.001(7) -0.023(6) 0.012(6)
C46 0.093(7) 0.146(11) 0.127(10) -0.003(8) -0.024(7) 0.006(8)
C47 0.099(8) 0.155(12) 0.129(10) -0.015(9) -0.016(7) 0.019(8)
C48 0.116(9) 0.160(12) 0.130(11) -0.023(9) -0.021(8) 0.016(9)
C49 0.099(7) 0.136(10) 0.127(9) -0.019(8) -0.028(7) 0.023(7)
C50 0.086(7) 0.139(10) 0.126(9) 0.008(8) -0.022(7) 0.000(7)
C51 0.084(7) 0.150(11) 0.132(11) 0.002(9) -0.016(7) 0.002(8)
C37 0.23(2) 0.20(2) 0.35(3) 0.00(2) -0.09(2) 0.067(18)

loop_
_atom_type_symbol
_atom_type_description
_atom_type_scat_dispersion_real
_atom_type_scat_dispersion_imag
_atom_type_scat_source
C C 0.0181 0.0091 'International Tables Vol C Tables 4.2.6.8 and 6.1.1.4'
H H 0.0000 0.0000 'International Tables Vol C Tables 4.2.6.8 and 6.1.1.4'
O O 0.0492 0.0322 'International Tables Vol C Tables 4.2.6.8 and 6.1.1.4'
N N 0.0311 0.0180 'International Tables Vol C Tables 4.2.6.8 and 6.1.1.4'
La La -1.4094 9.0376 'International Tables Vol C Tables 4.2.6.8 and 6.1.1.4'

loop_
_geom_angle_atom_site_label_1
_geom_angle_atom_site_label_2
_geom_angle_atom_site_label_3
_geom_angle
_geom_angle_site_symmetry_1
_geom_angle_site_symmetry_3
O6 La1 O1 71.9(3) . 2_666
O6 La1 O7 135.5(2) . 2_666
O1 La1 O7 77.3(3) 2_666 2_666
O6 La1 O2 95.9(3) . .
O1 La1 O2 125.4(2) 2_666 .
O7 La1 O2 76.6(3) 2_666 .
O6 La1 O11 79.0(3) . .
O1 La1 O11 104.3(2) 2_666 .
O7 La1 O11 140.5(2) 2_666 .
O2 La1 O11 125.9(3) . .
O6 La1 O12 74.4(3) . .
O1 La1 O12 141.5(3) 2_666 .
O7 La1 O12 141.1(3) 2_666 .
O2 La1 O12 75.9(3) . .
O11 La1 O12 50.6(3) . .
O6 La1 N2 150.3(3) . .
O1 La1 N2 135.1(3) 2_666 .
O7 La1 N2 71.8(3) 2_666 .
O2 La1 N2 77.9(3) . .
O11 La1 N2 81.4(3) . .
O12 La1 N2 75.9(3) . .
O6 La1 O1 74.1(2) . .
O1 La1 O1 76.7(3) 2_666 .
O7 La1 O1 68.1(2) 2_666 .
O2 La1 O1 49.1(2) . .
O11 La1 O1 151.4(2) . .
O12 La1 O1 111.2(2) . .
N2 La1 O1 118.6(3) . .
O6 La1 N1 131.7(3) . .
O1 La1 N1 78.3(2) 2_666 .
O7 La1 N1 69.2(3) 2_666 .
O2 La1 N1 132.4(3) . .
O11 La1 N1 72.5(3) . .
O12 La1 N1 112.4(3) . .
N2 La1 N1 60.8(3) . .
O1 La1 N1 134.1(2) . .
O6 La1 La1 68.24(18) . 2_666
O1 La1 La1 40.64(15) 2_666 2_666
O7 La1 La1 67.47(17) 2_666 2_666
O2 La1 La1 84.99(16) . 2_666
O11 La1 La1 137.46(18) . 2_666
O12 La1 La1 135.76(17) . 2_666
N2 La1 La1 138.5(2) . 2_666
O1 La1 La1 36.09(15) . 2_666
N1 La1 La1 110.02(19) . 2_666
C44 N1 C40 115.7(10) . .
C44 N1 La1 122.1(8) . .
C40 N1 La1 122.1(7) . .
C49 N2 C45 121.7(10) . .
C49 N2 La1 118.5(8) . .
C45 N2 La1 119.8(8) . .
C1 O1 La1 159.3(8) . 2_666
C1 O1 La1 87.7(6) . .
La1 O1 La1 103.3(3) 2_666 .
C1 O2 La1 97.1(7) . .
C4 O3 C8 119.5(12) . .
C5 O4 C10 119.2(11) . .
C6 O5 C12 119.5(14) . .
C14 O6 La1 139.8(8) . .
C14 O7 La1 139.0(8) . 2_666
C17 O8 C21 122.7(14) . .
C23 O9 C18 129.0(17) . .
C19 O10 C25 119.3(17) . .
C27 O11 La1 94.0(8) . .
C27 O12 La1 93.7(8) . .
C30 O13 C34 121.0(13) . .
C31 O14 C36 109.2(14) . .
C32 O15 C38 120.5(13) . .
O2 C1 O1 122.5(11) . .
O2 C1 C2 119.9(11) . .
O1 C1 C2 117.3(10) . .
C3 C2 C7 119.7(13) . .
C3 C2 C1 118.7(13) . .
C7 C2 C1 121.7(14) . .
C4 C3 C2 120.2(16) . .
C4 C3 H3 119.9 . .
C2 C3 H3 119.9 . .
C5 C4 C3 120.1(18) . .
C5 C4 O3 117.9(15) . .
C3 C4 O3 122.0(16) . .
C4 C5 C6 120.5(16) . .
C4 C5 O4 119.0(17) . .
C6 C5 O4 120.5(17) . .
C5 C6 C7 120.8(18) . .
C5 C6 O5 116.6(15) . .
C7 C6 O5 122.6(18) . .
C6 C7 C2 118.8(17) . .
C6 C7 H7 120.6 . .
C2 C7 H7 120.6 . .
O3 C8 C9 109.0(16) . .
O3 C8 H8A 109.9 . .
C9 C8 H8A 109.9 . .
O3 C8 H8B 109.9 . .
C9 C8 H8B 109.9 . .
H8A C8 H8B 108.3 . .
C8 C9 H9A 109.5 . .
C8 C9 H9B 109.5 . .
H9A C9 H9B 109.5 . .
C8 C9 H9C 109.5 . .
H9A C9 H9C 109.5 . .
H9B C9 H9C 109.5 . .
O4 C10 C11 109.8(13) . .
O4 C10 H10A 109.7 . .
C11 C10 H10A 109.7 . .
O4 C10 H10B 109.7 . .
C11 C10 H10B 109.7 . .
H10A C10 H10B 108.2 . .
C10 C11 H11A 109.5 . .
C10 C11 H11B 109.5 . .
H11A C11 H11B 109.5 . .
C10 C11 H11C 109.5 . .
H11A C11 H11C 109.5 . .
H11B C11 H11C 109.5 . .
O5 C12 C13 111.2(18) . .
O5 C12 H12A 109.4 . .
C13 C12 H12A 109.4 . .
O5 C12 H12B 109.4 . .
C13 C12 H12B 109.4 . .
H12A C12 H12B 108.0 . .
C12 C13 H13A 109.5 . .
C12 C13 H13B 109.5 . .
H13A C13 H13B 109.5 . .
C12 C13 H13C 109.5 . .
H13A C13 H13C 109.5 . .
H13B C13 H13C 109.5 . .
O7 C14 O6 124.8(12) . .
O7 C14 C15 120.5(12) . .
O6 C14 C15 113.6(13) . .
C20 C15 C16 119.9(15) . .
C20 C15 C14 122.2(14) . .
C16 C15 C14 117.9(15) . .
C15 C16 C17 119.0(17) . .
C15 C16 H16 120.5 . .
C17 C16 H16 120.5 . .
C18 C17 C16 121.1(19) . .
C18 C17 O8 119.0(17) . .
C16 C17 O8 119.8(18) . .
C17 C18 C19 120(2) . .
C17 C18 O9 120.0(18) . .
C19 C18 O9 120(2) . .
C18 C19 C20 120(2) . .
C18 C19 O10 119.4(18) . .
C20 C19 O10 120.9(18) . .
C19 C20 C15 120.5(17) . .
C19 C20 H20 119.8 . .
C15 C20 H20 119.8 . .
O8 C21 C22 109.8(16) . .
O8 C21 H21A 109.7 . .
C22 C21 H21A 109.7 . .
O8 C21 H21B 109.7 . .
C22 C21 H21B 109.7 . .
H21A C21 H21B 108.2 . .
C21 C22 H22A 109.5 . .
C21 C22 H22B 109.5 . .
H22A C22 H22B 109.5 . .
C21 C22 H22C 109.5 . .
H22A C22 H22C 109.5 . .
H22B C22 H22C 109.5 . .
O9 C23 C24 112(2) . .
O9 C23 H23A 109.2 . .
C24 C23 H23A 109.2 . .
O9 C23 H23B 109.2 . .
C24 C23 H23B 109.2 . .
H23A C23 H23B 107.9 . .
C23 C24 H24A 109.5 . .
C23 C24 H24B 109.5 . .
H24A C24 H24B 109.5 . .
C23 C24 H24C 109.5 . .
H24A C24 H24C 109.5 . .
H24B C24 H24C 109.5 . .
O10 C25 C26 110.3(19) . .
O10 C25 H25A 109.6 . .
C26 C25 H25A 109.6 . .
O10 C25 H25B 109.6 . .
C26 C25 H25B 109.6 . .
H25A C25 H25B 108.1 . .
C25 C26 H26A 109.5 . .
C25 C26 H26B 109.5 . .
H26A C26 H26B 109.5 . .
C25 C26 H26C 109.5 . .
H26A C26 H26C 109.5 . .
H26B C26 H26C 109.5 . .
O12 C27 O11 121.2(12) . .
O12 C27 C28 119.1(14) . .
O11 C27 C28 119.6(14) . .
C29 C28 C33 121.9(14) . .
C29 C28 C27 119.3(14) . .
C33 C28 C27 118.8(15) . .
C28 C29 C30 118.6(15) . .
C28 C29 H29 120.7 . .
C30 C29 H29 120.7 . .
C31 C30 C29 120.6(18) . .
C31 C30 O13 117.9(15) . .
C29 C30 O13 121.5(15) . .
C30 C31 C32 119.6(16) . .
C30 C31 O14 119.9(18) . .
C32 C31 O14 120.5(16) . .
C31 C32 C33 121.4(17) . .
C31 C32 O15 117.7(15) . .
C33 C32 O15 120.8(18) . .
C32 C33 C28 117.8(17) . .
C32 C33 H33 121.1 . .
C28 C33 H33 121.1 . .
O13 C34 C35 111.9(18) . .
O13 C34 H34A 109.2 . .
C35 C34 H34A 109.2 . .
O13 C34 H34B 109.2 . .
C35 C34 H34B 109.2 . .
H34A C34 H34B 107.9 . .
C34 C35 H35A 109.5 . .
C34 C35 H35B 109.5 . .
H35A C35 H35B 109.5 . .
C34 C35 H35C 109.5 . .
H35A C35 H35C 109.5 . .
H35B C35 H35C 109.5 . .
O14 C36 C37 111.6(18) . .
O14 C36 H36A 109.3 . .
C37 C36 H36A 109.3 . .
O14 C36 H36B 109.3 . .
C37 C36 H36B 109.3 . .
H36A C36 H36B 108.0 . .
O15 C38 C39 107.0(17) . .
O15 C38 H38A 110.3 . .
C39 C38 H38A 110.3 . .
O15 C38 H38B 110.3 . .
C39 C38 H38B 110.3 . .
H38A C38 H38B 108.6 . .
C38 C39 H39A 109.5 . .
C38 C39 H39B 109.5 . .
H39A C39 H39B 109.5 . .
C38 C39 H39C 109.5 . .
H39A C39 H39C 109.5 . .
H39B C39 H39C 109.5 . .
N1 C40 C41 123.6(11) . .
N1 C40 H40 118.2 . .
C41 C40 H40 118.2 . .
C42 C41 C40 120.3(14) . .
C42 C41 H41 119.9 . .
C40 C41 H41 119.9 . .
C41 C42 C43 118.4(12) . .
C41 C42 H42 120.8 . .
C43 C42 H42 120.8 . .
C42 C43 C44 117.8(11) . .
C42 C43 C50 121.8(12) . .
C44 C43 C50 120.4(13) . .
N1 C44 C43 124.1(12) . .
N1 C44 C45 117.0(11) . .
C43 C44 C45 118.7(10) . .
N2 C45 C46 123.1(13) . .
N2 C45 C44 119.8(10) . .
C46 C45 C44 117.1(12) . .
C51 C46 C45 119.9(14) . .
C51 C46 C47 126.9(12) . .
C45 C46 C47 112.7(13) . .
C48 C47 C46 122.5(13) . .
C48 C47 H47 118.8 . .
C46 C47 H47 118.8 . .
C47 C48 C49 123.7(15) . .
C47 C48 H48 118.2 . .
C49 C48 H48 118.2 . .
N2 C49 C48 116.0(13) . .
N2 C49 H49 122.0 . .
C48 C49 H49 122.0 . .
C51 C50 C43 120.5(13) . .
C51 C50 H50 119.8 . .
C43 C50 H50 119.8 . .
C50 C51 C46 123.1(13) . .
C50 C51 H51 118.5 . .
C46 C51 H51 118.5 . .
C36 C37 H37A 109.5 . .
C36 C37 H37B 109.5 . .
H37A C37 H37B 109.5 . .
C36 C37 H37C 109.5 . .
H37A C37 H37C 109.5 . .
H37B C37 H37C 109.5 . .

loop_
_geom_bond_atom_site_label_1
_geom_bond_atom_site_label_2
_geom_bond_distance
_geom_bond_site_symmetry_2
La1 O6 2.427(8) .
La1 O1 2.475(7) 2_666
La1 O7 2.494(8) 2_666
La1 O2 2.542(9) .
La1 O11 2.553(8) .
La1 O12 2.563(8) .
La1 N2 2.709(9) .
La1 O1 2.737(6) .
La1 N1 2.745(9) .
La1 La1 4.0900(10) 2_666
N1 C44 1.328(13) .
N1 C40 1.330(15) .
N2 C49 1.358(17) .
N2 C45 1.387(16) .
O1 C1 1.262(13) .
O1 La1 2.475(7) 2_666
O2 C1 1.249(13) .
O3 C4 1.42(2) .
O3 C8 1.43(2) .
O4 C5 1.417(18) .
O4 C10 1.426(17) .
O5 C6 1.43(2) .
O5 C12 1.43(2) .
O6 C14 1.277(15) .
O7 C14 1.251(15) .
O7 La1 2.494(8) 2_666
O8 C17 1.42(2) .
O8 C21 1.43(2) .
O9 C23 1.42(3) .
O9 C18 1.43(2) .
O10 C19 1.42(2) .
O10 C25 1.43(2) .
O11 C27 1.261(16) .
O12 C27 1.251(18) .
O13 C30 1.42(2) .
O13 C34 1.43(2) .
O14 C31 1.422(19) .
O14 C36 1.44(2) .
O15 C32 1.42(2) .
O15 C38 1.43(2) .
C1 C2 1.506(18) .
C2 C3 1.38(2) .
C2 C7 1.40(2) .
C3 C4 1.37(2) .
C3 H3 0.9300 .
C4 C5 1.36(2) .
C5 C6 1.37(2) .
C6 C7 1.37(2) .
C7 H7 0.9300 .
C8 C9 1.54(3) .
C8 H8A 0.9700 .
C8 H8B 0.9700 .
C9 H9A 0.9600 .
C9 H9B 0.9600 .
C9 H9C 0.9600 .
C10 C11 1.52(2) .
C10 H10A 0.9700 .
C10 H10B 0.9700 .
C11 H11A 0.9600 .
C11 H11B 0.9600 .
C11 H11C 0.9600 .
C12 C13 1.54(3) .
C12 H12A 0.9700 .
C12 H12B 0.9700 .
C13 H13A 0.9600 .
C13 H13B 0.9600 .
C13 H13C 0.9600 .
C14 C15 1.50(2) .
C15 C20 1.38(2) .
C15 C16 1.38(2) .
C16 C17 1.38(2) .
C16 H16 0.9300 .
C17 C18 1.37(3) .
C18 C19 1.38(3) .
C19 C20 1.38(2) .
C20 H20 0.9300 .
C21 C22 1.53(2) .
C21 H21A 0.9700 .
C21 H21B 0.9700 .
C22 H22A 0.9600 .
C22 H22B 0.9600 .
C22 H22C 0.9600 .
C23 C24 1.53(3) .
C23 H23A 0.9700 .
C23 H23B 0.9700 .
C24 H24A 0.9600 .
C24 H24B 0.9600 .
C24 H24C 0.9600 .
C25 C26 1.53(3) .
C25 H25A 0.9700 .
C25 H25B 0.9700 .
C26 H26A 0.9600 .
C26 H26B 0.9600 .
C26 H26C 0.9600 .
C27 C28 1.503(19) .
C28 C29 1.38(2) .
C28 C33 1.39(2) .
C29 C30 1.38(2) .
C29 H29 0.9300 .
C30 C31 1.37(2) .
C31 C32 1.38(3) .
C32 C33 1.38(2) .
C33 H33 0.9300 .
C34 C35 1.52(3) .
C34 H34A 0.9700 .
C34 H34B 0.9700 .
C35 H35A 0.9600 .
C35 H35B 0.9600 .
C35 H35C 0.9600 .
C36 C37 1.52(3) .
C36 H36A 0.9700 .
C36 H36B 0.9700 .
C38 C39 1.54(2) .
C38 H38A 0.9700 .
C38 H38B 0.9700 .
C39 H39A 0.9600 .
C39 H39B 0.9600 .
C39 H39C 0.9600 .
C40 C41 1.368(17) .
C40 H40 0.9300 .
C41 C42 1.340(16) .
C41 H41 0.9300 .
C42 C43 1.377(19) .
C42 H42 0.9300 .
C43 C44 1.393(16) .
C43 C50 1.443(16) .
C44 C45 1.465(18) .
C45 C46 1.440(17) .
C46 C51 1.40(2) .
C46 C47 1.44(2) .
C47 C48 1.32(2) .
C47 H47 0.9300 .
C48 C49 1.431(18) .
C48 H48 0.9300 .
C49 H49 0.9300 .
C50 C51 1.30(2) .
C50 H50 0.9300 .
C51 H51 0.9300 .
C37 H37A 0.9600 .
C37 H37B 0.9600 .
C37 H37C 0.9600 .

loop_
_geom_torsion_atom_site_label_1
_geom_torsion_atom_site_label_2
_geom_torsion_atom_site_label_3
_geom_torsion_atom_site_label_4
_geom_torsion
_geom_torsion_site_symmetry_1
_geom_torsion_site_symmetry_4
O6 La1 N1 C44 153.0(8) . .
O1 La1 N1 C44 -154.5(9) 2_666 .
O7 La1 N1 C44 -73.8(9) 2_666 .
O2 La1 N1 C44 -26.8(10) . .
O11 La1 N1 C44 96.2(9) . .
O12 La1 N1 C44 64.3(9) . .
N2 La1 N1 C44 6.4(8) . .
O1 La1 N1 C44 -96.3(9) . .
La1 La1 N1 C44 -128.7(8) 2_666 .
O6 La1 N1 C40 -31.4(10) . .
O1 La1 N1 C40 21.1(9) 2_666 .
O7 La1 N1 C40 101.8(9) 2_666 .
O2 La1 N1 C40 148.8(8) . .
O11 La1 N1 C40 -88.2(9) . .
O12 La1 N1 C40 -120.1(9) . .
N2 La1 N1 C40 -178.0(10) . .
O1 La1 N1 C40 79.3(9) . .
La1 La1 N1 C40 46.9(9) 2_666 .
O6 La1 N2 C49 53.0(12) . .
O1 La1 N2 C49 -156.1(8) 2_666 .
O7 La1 N2 C49 -107.2(9) 2_666 .
O2 La1 N2 C49 -27.5(9) . .
O11 La1 N2 C49 102.2(9) . .
O12 La1 N2 C49 50.8(9) . .
O1 La1 N2 C49 -56.0(10) . .
N1 La1 N2 C49 176.9(10) . .
La1 La1 N2 C49 -95.4(9) 2_666 .
O6 La1 N2 C45 -129.5(9) . .
O1 La1 N2 C45 21.4(10) 2_666 .
O7 La1 N2 C45 70.3(9) 2_666 .
O2 La1 N2 C45 150.0(9) . .
O11 La1 N2 C45 -80.3(9) . .
O12 La1 N2 C45 -131.7(9) . .
O1 La1 N2 C45 121.5(8) . .
N1 La1 N2 C45 -5.6(8) . .
La1 La1 N2 C45 82.1(9) 2_666 .
O6 La1 O1 C1 -123.0(7) . .
O1 La1 O1 C1 162.3(8) 2_666 .
O7 La1 O1 C1 80.9(7) 2_666 .
O2 La1 O1 C1 -10.2(7) . .
O11 La1 O1 C1 -102.1(8) . .
O12 La1 O1 C1 -57.2(7) . .
N2 La1 O1 C1 27.9(8) . .
N1 La1 O1 C1 103.6(8) . .
La1 La1 O1 C1 162.3(8) 2_666 .
O6 La1 O1 La1 74.7(3) . 2_666
O1 La1 O1 La1 0.0 2_666 2_666
O7 La1 O1 La1 -81.4(3) 2_666 2_666
O2 La1 O1 La1 -172.5(4) . 2_666
O11 La1 O1 La1 95.6(5) . 2_666
O12 La1 O1 La1 140.5(3) . 2_666
N2 La1 O1 La1 -134.4(3) . 2_666
N1 La1 O1 La1 -58.7(4) . 2_666
O6 La1 O2 C1 73.5(7) . .
O1 La1 O2 C1 1.5(8) 2_666 .
O7 La1 O2 C1 -62.0(7) 2_666 .
O11 La1 O2 C1 154.2(7) . .
O12 La1 O2 C1 145.8(7) . .
N2 La1 O2 C1 -135.9(8) . .
O1 La1 O2 C1 10.4(7) . .
N1 La1 O2 C1 -106.7(7) . .
La1 La1 O2 C1 6.0(7) 2_666 .
O1 La1 O6 C14 33.2(14) 2_666 .
O7 La1 O6 C14 -15.3(17) 2_666 .
O2 La1 O6 C14 -92.2(15) . .
O11 La1 O6 C14 142.3(15) . .
O12 La1 O6 C14 -165.8(15) . .
N2 La1 O6 C14 -168.0(13) . .
O1 La1 O6 C14 -47.7(15) . .
N1 La1 O6 C14 87.9(15) . .
La1 La1 O6 C14 -10.0(14) 2_666 .
O6 La1 O11 C27 74.7(8) . .
O1 La1 O11 C27 142.7(8) 2_666 .
O7 La1 O11 C27 -130.1(8) 2_666 .
O2 La1 O11 C27 -14.6(8) . .
O12 La1 O11 C27 -4.0(7) . .
N2 La1 O11 C27 -82.8(8) . .
O1 La1 O11 C27 54.3(10) . .
N1 La1 O11 C27 -144.8(8) . .
La1 La1 O11 C27 114.4(8) 2_666 .
O6 La1 O12 C27 -84.4(8) . .
O1 La1 O12 C27 -54.6(9) 2_666 .
O7 La1 O12 C27 129.0(8) 2_666 .
O2 La1 O12 C27 175.3(8) . .
O11 La1 O12 C27 4.1(7) . .
N2 La1 O12 C27 94.5(8) . .
O1 La1 O12 C27 -150.0(7) . .
N1 La1 O12 C27 44.8(8) . .
La1 La1 O12 C27 -117.5(7) 2_666 .
La1 O2 C1 O1 -20.5(13) . .
La1 O2 C1 C2 165.8(11) . .
La1 O1 C1 O2 141.9(14) 2_666 .
La1 O1 C1 O2 18.9(12) . .
La1 O1 C1 C2 -44(3) 2_666 .
La1 O1 C1 C2 -167.3(11) . .
O2 C1 C2 C3 -136.9(13) . .
O1 C1 C2 C3 49.1(16) . .
O2 C1 C2 C7 42.6(18) . .
O1 C1 C2 C7 -131.4(13) . .
C7 C2 C3 C4 0.1(19) . .
C1 C2 C3 C4 179.6(11) . .
C2 C3 C4 C5 0(2) . .
C2 C3 C4 O3 -179.6(11) . .
C8 O3 C4 C5 -165.2(13) . .
C8 O3 C4 C3 14.7(18) . .
C3 C4 C5 C6 0(2) . .
O3 C4 C5 C6 180.0(13) . .
C3 C4 C5 O4 177.6(12) . .
O3 C4 C5 O4 -2.5(19) . .
C10 O4 C5 C4 100.2(19) . .
C10 O4 C5 C6 -82(2) . .
C4 C5 C6 C7 -1(2) . .
O4 C5 C6 C7 -178.3(12) . .
C4 C5 C6 O5 -179.7(13) . .
O4 C5 C6 O5 3(2) . .
C12 O5 C6 C5 -176.7(14) . .
C12 O5 C6 C7 4(2) . .
C5 C6 C7 C2 1(2) . .
O5 C6 C7 C2 -179.9(12) . .
C3 C2 C7 C6 -0.9(19) . .
C1 C2 C7 C6 179.6(12) . .
C4 O3 C8 C9 177.3(12) . .
C5 O4 C10 C11 159.1(17) . .
C6 O5 C12 C13 175.7(15) . .
La1 O7 C14 O6 -1(3) 2_666 .
La1 O7 C14 C15 -168.1(11) 2_666 .
La1 O6 C14 O7 11(3) . .
La1 O6 C14 C15 179.3(11) . .
O7 C14 C15 C20 170.3(18) . .
O6 C14 C15 C20 2(3) . .
O7 C14 C15 C16 -11(3) . .
O6 C14 C15 C16 -179.3(16) . .
C20 C15 C16 C17 -1(3) . .
C14 C15 C16 C17 -179.8(18) . .
C15 C16 C17 C18 0(4) . .
C15 C16 C17 O8 -179.4(19) . .
C21 O8 C17 C18 -175(2) . .
C21 O8 C17 C16 5(3) . .
C16 C17 C18 C19 0(4) . .
O8 C17 C18 C19 179(2) . .
C16 C17 C18 O9 -179(2) . .
O8 C17 C18 O9 0(4) . .
C23 O9 C18 C17 -160(3) . .
C23 O9 C18 C19 21(4) . .
C17 C18 C19 C20 1(4) . .
O9 C18 C19 C20 -180(2) . .
C17 C18 C19 O10 -179(2) . .
O9 C18 C19 O10 0(4) . .
C25 O10 C19 C18 -142(3) . .
C25 O10 C19 C20 37(3) . .
C18 C19 C20 C15 -2(4) . .
O10 C19 C20 C15 178(2) . .
C16 C15 C20 C19 2(3) . .
C14 C15 C20 C19 -179(2) . .
C17 O8 C21 C22 169(2) . .
C18 O9 C23 C24 172(3) . .
C19 O10 C25 C26 141(2) . .
La1 O12 C27 O11 -7.5(13) . .
La1 O12 C27 C28 175.3(11) . .
La1 O11 C27 O12 7.5(13) . .
La1 O11 C27 C28 -175.3(12) . .
O12 C27 C28 C29 170.7(14) . .
O11 C27 C28 C29 -7(2) . .
O12 C27 C28 C33 -9(2) . .
O11 C27 C28 C33 173.3(14) . .
C33 C28 C29 C30 0(2) . .
C27 C28 C29 C30 -179.9(15) . .
C28 C29 C30 C31 0(3) . .
C28 C29 C30 O13 -179.8(15) . .
C34 O13 C30 C31 152.6(17) . .
C34 O13 C30 C29 -27(2) . .
C29 C30 C31 C32 -1(3) . .
O13 C30 C31 C32 179.1(16) . .
C29 C30 C31 O14 -179.2(16) . .
O13 C30 C31 O14 1(3) . .
C36 O14 C31 C30 -84(2) . .
C36 O14 C31 C32 97(2) . .
C30 C31 C32 C33 1(3) . .
O14 C31 C32 C33 179.6(16) . .
C30 C31 C32 O15 179.7(16) . .
O14 C31 C32 O15 -2(3) . .
C38 O15 C32 C31 171.1(17) . .
C38 O15 C32 C33 -10(3) . .
C31 C32 C33 C28 -1(3) . .
O15 C32 C33 C28 -179.3(16) . .
C29 C28 C33 C32 0(3) . .
C27 C28 C33 C32 -179.8(15) . .
C30 O13 C34 C35 -72(2) . .
C31 O14 C36 C37 167.4(19) . .
C32 O15 C38 C39 -165.0(17) . .
C44 N1 C40 C41 -0.7(18) . .
La1 N1 C40 C41 -176.6(10) . .
N1 C40 C41 C42 0(2) . .
C40 C41 C42 C43 0(2) . .
C41 C42 C43 C44 1.8(19) . .
C41 C42 C43 C50 178.9(13) . .
C40 N1 C44 C43 2.5(17) . .
La1 N1 C44 C43 178.4(9) . .
C40 N1 C44 C45 177.6(11) . .
La1 N1 C44 C45 -6.6(14) . .
C42 C43 C44 N1 -3.2(19) . .
C50 C43 C44 N1 179.7(12) . .
C42 C43 C44 C45 -178.1(12) . .
C50 C43 C44 C45 4.8(18) . .
C49 N2 C45 C46 5.0(19) . .
La1 N2 C45 C46 -172.4(10) . .
C49 N2 C45 C44 -177.4(12) . .
La1 N2 C45 C44 5.2(15) . .
N1 C44 C45 N2 0.9(17) . .
C43 C44 C45 N2 176.2(11) . .
N1 C44 C45 C46 178.6(11) . .
C43 C44 C45 C46 -6.1(18) . .
N2 C45 C46 C51 -177.5(12) . .
C44 C45 C46 C51 5(2) . .
N2 C45 C46 C47 -4.9(19) . .
C44 C45 C46 C47 177.5(12) . .
C51 C46 C47 C48 177.0(16) . .
C45 C46 C47 C48 5(2) . .
C46 C47 C48 C49 -5(3) . .
C45 N2 C49 C48 -4.3(19) . .
La1 N2 C49 C48 173.2(10) . .
C47 C48 C49 N2 4(2) . .
C42 C43 C50 C51 -179.0(14) . .
C44 C43 C50 C51 -2(2) . .
C43 C50 C51 C46 1(2) . .
C45 C46 C51 C50 -2(2) . .
C47 C46 C51 C50 -173.7(15) . .

loop_
_platon_squeeze_void_nr
_platon_squeeze_void_average_x
_platon_squeeze_void_average_y
_platon_squeeze_void_average_z
_platon_squeeze_void_volume
_platon_squeeze_void_count_electrons
1 -0.207 0.153 0.205 126.9 13.5
2 0.000 0.500 0.000 11.4 1.2
3 0.207 0.847 0.795 126.9 15.5
